data_2009990
loop_
_publ_author_name
'Valla, Alain'
'Giraud, Michel'
'Ginderow, Daria'

_publ_section_title
;Synth\`eses et structures de deux acides
 5,6-dihydro-6-[aryl]-4-{2-[aryl]-\'eth\'enyl}-2-oxo-2<i>H</i>-pyrane-3-carboxylique
;
_journal_issue 8
_journal_name_full 'Acta Crystallographica Section C'
_journal_page_first 1314
_journal_page_last 1318
_journal_paper_doi 10.1107/S0108270194001423
_journal_volume 50
_journal_year 1994
_chemical_formula_moiety 'C22 H20 O6'
_chemical_formula_sum 'C22 H20 O6'
_chemical_formula_weight 380.40
_space_group_IT_number 14
_symmetry_cell_setting monoclinic
_symmetry_space_group_name_Hall '-P 2ybc'
_symmetry_space_group_name_H-M 'P 1 21/c 1'
_atom_type_scat_source IntTabIV
_cell_angle_alpha 90.0
_cell_angle_beta 103.72(4)
_cell_angle_gamma 90.0
_cell_formula_units_Z 4
_cell_length_a 16.533(7)
_cell_length_b 7.762(3)
_cell_length_c 14.844(6)
_cell_measurement_reflns_used 25
_cell_measurement_temperature 293
_cell_measurement_theta_max 20
_cell_measurement_theta_min 11
_cell_volume 1850.6(13)
_diffrn_ambient_temperature 293
_diffrn_measurement_device 'Philips PW1100'
_diffrn_measurement_method "'flying stepscan' (Logiciel Philips)"
_diffrn_radiation_monochromator graphite
_diffrn_radiation_source 'tube \`a rayons X'
_diffrn_radiation_type 'radiation: Cu K\a'
_diffrn_radiation_wavelength 1.5418
_diffrn_reflns_av_R_equivalents 0.154
_diffrn_reflns_limit_h_max 19
_diffrn_reflns_limit_h_min -19
_diffrn_reflns_limit_k_max 9
_diffrn_reflns_limit_k_min 0
_diffrn_reflns_limit_l_max 17
_diffrn_reflns_limit_l_min 0
_diffrn_reflns_number 3769
_diffrn_reflns_theta_max 68.15
_diffrn_reflns_theta_min 2.75
_diffrn_standards_decay_% <2.4
_diffrn_standards_interval_time 60
_diffrn_standards_number 3
_exptl_absorpt_coefficient_mu 0.78
_exptl_absorpt_correction_type 'pas de correction d'absorption'
_exptl_crystal_colour jaune-citron
_exptl_crystal_density_diffrn 1.365
_exptl_crystal_description prismatique
_exptl_crystal_F_000 800
_exptl_crystal_size_max 0.04
_exptl_crystal_size_mid 0.29
_exptl_crystal_size_min 0.20
_refine_diff_density_max 0.199
_refine_diff_density_min -0.186
_refine_ls_extinction_method 'pas de correction d'extinction'
_refine_ls_goodness_of_fit_obs 2.765
_refine_ls_hydrogen_treatment refall
_refine_ls_matrix_type compl\`ete
_refine_ls_number_constraints 0
_refine_ls_number_parameters 253
_refine_ls_number_reflns 1346
_refine_ls_number_restraints 0
_refine_ls_R_factor_obs 0.053
_refine_ls_shift/esd_max 0.091
_refine_ls_structure_factor_coef F
_refine_ls_weighting_details w=1
_refine_ls_weighting_scheme calc
_refine_ls_wR_factor_obs 0.052
_reflns_number_observed 1346
_reflns_number_total 3378
_reflns_observed_criterion
;F>5.09(\'echelle absolue)
0.060<Sin\q/\l<0.540 \%A^-1^
;
_cod_data_source_file pa1097.cif
_cod_data_source_block I
_cod_depositor_comments
;
The following automatic conversions were performed:

'_refine_ls_weighting_scheme' value 'w=1' was changed to 'calc'. New
tag '_refine_ls_weighting_details' was created. The value of the new
tag was set to 'w=1'.

Automatic conversion script
Id: cif_fix_values 3143 2015-03-26 13:38:13Z robertas 
;
_cod_original_cell_volume 1850.56
_cod_original_sg_symbol_H-M 'P 21/c'
_cod_database_code 2009990

loop_
_symmetry_equiv_pos_as_xyz
'x, y, z'
'x, 1/2-y, 1/2+z'
'-x, -y, -z'
'-x, 1/2+y, 1/2-z'

loop_
_atom_site_aniso_label
_atom_site_aniso_type_symbol
O(1) O
O(2) O
O(3) O
O(4) O
O(5) O
O(6) O
C(2) C
C(3) C
C(4) C
C(5) C
C(6) C
C(7) C
C(8) C
C(9) C
C(10) C
C(11) C
C(12) C
C(13) C
C(14) C
C(15) C
C(16) C
C(17) C
C(18) C
C(19) C
C(20) C
C(21) C
C(22) C
C(23) C

loop_
_atom_site_label
_atom_site_fract_x
_atom_site_fract_y
_atom_site_fract_z
_atom_site_thermal_displace_type
_atom_site_calc_flag
_atom_site_calc_attached_atom
_atom_site_type_symbol
O(1) 0.3424(2) 0.0129(5) 0.1257(3) Beq ? ? O
O(2) 0.3471(3) -0.1436(5) 0.0051(3) Beq ? ? O
O(3) 0.1491(3) 0.0873(8) -0.1662(3) Beq ? ? O
O(4) 0.2462(3) -0.1090(6) -0.1492(3) Beq ? ? O
O(5) 0.3915(3) 0.4521(6) 0.2293(3) Beq ? ? O
O(6) -0.0401(3) 0.3939(6) 0.1564(3) Beq ? ? O
C(2) 0.3083(4) -0.0332(8) 0.0381(4) Beq ? ? C
C(3) 0.2299(4) 0.0384(7) -0.0122(4) Beq ? ? C
C(4) 0.1790(3) 0.1165(7) 0.0359(4) Beq ? ? C
C(5) 0.2143(4) 0.1460(8) 0.1381(4) Beq ? ? C
C(6) 0.3066(4) 0.1621(7) 0.1594(4) Beq ? ? C
C(7) 0.3475(3) 0.1772(8) 0.2603(4) Beq ? ? C
C(8) 0.3921(4) 0.3265(8) 0.2956(5) Beq ? ? C
C(9) 0.4321(4) 0.3432(9) 0.3876(5) Beq ? ? C
C(10) 0.4279(4) 0.2075(11) 0.4480(5) Beq ? ? C
C(11) 0.3824(5) 0.0574(10) 0.4139(5) Beq ? ? C
C(12) 0.3451(4) 0.0460(9) 0.3216(5) Beq ? ? C
C(13) 0.2038(4) 0.0095(9) -0.1151(5) Beq ? ? C
C(14) 0.0928(4) 0.1611(8) -0.0022(4) Beq ? ? C
C(15) 0.0456(4) 0.2484(8) 0.0448(4) Beq ? ? C
C(16) -0.0414(4) 0.2981(7) 0.0070(5) Beq ? ? C
C(17) -0.0846(4) 0.3764(8) 0.0666(5) Beq ? ? C
C(18) -0.1667(4) 0.4270(9) 0.0366(6) Beq ? ? C
C(19) -0.2053(4) 0.4070(9) -0.0545(7) Beq ? ? C
C(20) -0.1640(5) 0.3363(9) -0.1181(5) Beq ? ? C
C(21) -0.0829(4) 0.2845(8) -0.0856(5) Beq ? ? C
C(22) -0.0705(6) 0.5056(11) 0.2167(5) Beq ? ? C
C(23) 0.4368(5) 0.6074(10) 0.2576(6) Beq ? ? C
H(4) 0.295(3) -0.138(7) -0.092(4) Biso ? ? H
H(5a) 0.203(4) 0.037(8) 0.177(4) Biso ? ? H
H(5b) 0.196(3) 0.236(8) 0.162(4) Biso ? ? H
H(6) 0.322(3) 0.269(7) 0.124(4) Biso ? ? H
H(9) 0.474(3) 0.461(8) 0.416(4) Biso ? ? H
H(10) 0.465(3) 0.221(7) 0.517(4) Biso ? ? H
H(11) 0.386(3) -0.030(8) 0.461(4) Biso ? ? H
H(12) 0.306(3) -0.040(8) 0.291(4) Biso ? ? H
H(14) 0.062(3) 0.119(7) -0.075(4) Biso ? ? H
H(15) 0.072(3) 0.294(7) 0.119(4) Biso ? ? H
H(18) -0.199(4) 0.470(7) 0.075(4) Biso ? ? H
H(19) -0.269(3) 0.443(7) -0.078(4) Biso ? ? H
H(20) -0.192(3) 0.326(7) -0.187(4) Biso ? ? H
H(21) -0.054(3) 0.235(8) -0.124(4) Biso ? ? H
H(22a) -0.024(3) 0.514(7) 0.285(4) Biso ? ? H
H(22b) -0.124(4) 0.448(7) 0.226(4) Biso ? ? H
H(22c) -0.085(3) 0.625(8) 0.187(4) Biso ? ? H
H(23a) 0.510(4) 0.591(7) 0.293(4) Biso ? ? H
H(23b) 0.424(3) 0.647(8) 0.305(4) Biso ? ? H
H(23c) 0.435(3) 0.677(8) 0.194(4) Biso ? ? H

loop_
_geom_angle_atom_site_label_1
_geom_angle_atom_site_label_2
_geom_angle_atom_site_label_3
_geom_angle
_geom_angle_publ_flag
C(2) O(1) C(6) 116.0(4) yes
C(8) O(5) C(23) 118.1(5) yes
C(17) O(6) C(22) 119.1(5) yes
O(2) C(2) O(1) 115.5(5) yes
O(2) C(2) C(3) 123.2(5) yes
O(1) C(2) C(3) 121.3(6) yes
C(4) C(3) C(2) 119.3(5) yes
C(4) C(3) C(13) 122.2(5) yes
C(2) C(3) C(13) 118.3(6) yes
C(3) C(4) C(14) 125.1(5) yes
C(3) C(4) C(5) 116.9(5) yes
C(14) C(4) C(5) 117.9(5) yes
C(6) C(5) C(4) 111.1(5) yes
O(1) C(6) C(5) 110.0(4) yes
O(1) C(6) C(7) 106.6(4) yes
C(5) C(6) C(7) 114.6(5) yes
C(12) C(7) C(8) 117.3(5) yes
C(12) C(7) C(6) 121.9(5) yes
C(8) C(7) C(6) 120.7(6) yes
C(9) C(8) O(5) 124.0(6) yes
C(9) C(8) C(7) 122.3(6) yes
O(5) C(8) C(7) 113.7(5) yes
C(8) C(9) C(10) 118.7(6) yes
C(9) C(10) C(11) 119.7(6) yes
C(12) C(11) C(10) 119.2(7) yes
C(11) C(12) C(7) 122.7(6) yes
O(3) C(13) O(4) 119.7(6) yes
O(3) C(13) C(3) 124.1(7) yes
O(4) C(13) C(3) 116.2(5) yes
C(15) C(14) C(4) 123.8(5) yes
C(14) C(15) C(16) 124.7(5) yes
C(21) C(16) C(17) 116.9(5) yes
C(21) C(16) C(15) 124.7(6) yes
C(17) C(16) C(15) 118.2(6) yes
O(6) C(17) C(18) 123.1(7) yes
O(6) C(17) C(16) 115.0(5) yes
C(18) C(17) C(16) 121.9(6) yes
C(19) C(18) C(17) 118.8(7) yes
C(18) C(19) C(20) 121.7(6) yes
C(21) C(20) C(19) 118.0(6) yes
C(20) C(21) C(16) 122.5(7) yes
H(4) O(4) C(13) 102(3) ?
H(5b) C(5) H(5a) 107(5) ?
H(5b) C(5) C(6) 106(4) ?
H(5b) C(5) C(4) 116(3) ?
H(5a) C(5) C(6) 105(3) ?
H(5a) C(5) C(4) 110(3) ?
H(6) C(6) O(1) 107(3) ?
H(6) C(6) C(5) 108(3) ?
H(6) C(6) C(7) 109(3) ?
H(9) C(9) C(8) 123(3) ?
H(9) C(9) C(10) 118(3) ?
H(10) C(10) C(9) 116(3) ?
H(10) C(10) C(11) 124(3) ?
H(11) C(11) C(12) 128(3) ?
H(11) C(11) C(10) 112(3) ?
H(12) C(12) C(11) 128(3) ?
H(12) C(12) C(7) 109(3) ?
H(14) C(14) C(15) 117(3) ?
H(14) C(14) C(4) 119(3) ?
H(15) C(15) C(14) 122(3) ?
H(15) C(15) C(16) 114(3) ?
H(18) C(18) C(19) 116(3) ?
H(18) C(18) C(17) 125(3) ?
H(19) C(19) C(18) 119(3) ?
H(19) C(19) C(20) 119(3) ?
H(20) C(20) C(21) 120(3) ?
H(20) C(20) C(19) 121(3) ?
H(21) C(21) C(20) 121(3) ?
H(21) C(21) C(16) 116(3) ?
H(22c) C(22) H(22b) 109(4) ?
H(22c) C(22) H(22a) 112(4) ?
H(22c) C(22) O(6) 111(3) ?
H(22b) C(22) H(22a) 110(4) ?
H(22b) C(22) O(6) 106(3) ?
H(22a) C(22) O(6) 109(3) ?
H(23b) C(23) H(23c) 126(5) ?
H(23b) C(23) H(23a) 96(4) ?
H(23b) C(23) O(5) 109(4) ?
H(23c) C(23) H(23a) 105(4) ?
H(23c) C(23) O(5) 105(3) ?
H(23a) C(23) O(5) 116(3) ?

loop_
_geom_bond_atom_site_label_1
_geom_bond_atom_site_label_2
_geom_bond_site_symmetry_1
_geom_bond_site_symmetry_2
_geom_bond_distance
_geom_bond_publ_flag
O(1) C(2) . . 1.338(7) yes
O(1) C(6) . . 1.443(7) yes
O(2) C(2) . . 1.239(8) yes
O(3) C(13) . . 1.198(8) yes
O(4) C(13) . . 1.327(9) yes
O(5) C(8) . . 1.383(8) yes
O(5) C(23) . . 1.428(9) yes
O(6) C(17) . . 1.367(8) yes
O(6) C(22) . . 1.421(10) yes
C(2) C(3) . . 1.444(8) yes
C(3) C(4) . . 1.368(9) yes
C(3) C(13) . . 1.502(9) yes
C(4) C(14) . . 1.445(8) yes
C(4) C(5) . . 1.509(8) yes
C(5) C(6) . . 1.489(8) yes
C(6) C(7) . . 1.494(8) yes
C(7) C(12) . . 1.373(9) yes
C(7) C(8) . . 1.407(9) yes
C(8) C(9) . . 1.376(9) yes
C(9) C(10) . . 1.396(11) yes
C(10) C(11) . . 1.414(11) yes
C(11) C(12) . . 1.366(10) yes
C(14) C(15) . . 1.346(9) yes
C(15) C(16) . . 1.467(8) yes
C(16) C(21) . . 1.388(9) yes
C(16) C(17) . . 1.400(10) yes
C(17) C(18) . . 1.382(9) yes
C(18) C(19) . . 1.361(12) yes
C(19) C(20) . . 1.402(12) yes
C(20) C(21) . . 1.372(9) yes
O(4) H(4) . . 1.05(5) ?
C(5) H(5b) . . 0.87(6) ?
C(5) H(5a) . . 1.07(6) ?
C(6) H(6) . . 1.04(6) ?
C(9) H(9) . . 1.16(6) ?
C(10) H(10) . . 1.06(5) ?
C(11) H(11) . . 0.96(6) ?
C(12) H(12) . . 0.96(5) ?
C(14) H(14) . . 1.13(5) ?
C(15) H(15) . . 1.15(5) ?
C(18) H(18) . . 0.92(6) ?
C(19) H(19) . . 1.07(5) ?
C(20) H(20) . . 1.02(5) ?
C(21) H(21) . . 0.92(6) ?
C(22) H(22c) . . 1.03(6) ?
C(22) H(22b) . . 1.04(6) ?
C(22) H(22a) . . 1.12(5) ?
C(23) H(23b) . . 0.84(6) ?
C(23) H(23c) . . 1.08(6) ?
C(23) H(23a) . . 1.21(6) ?

loop_
_geom_torsion_atom_site_label_1
_geom_torsion_atom_site_label_2
_geom_torsion_atom_site_label_3
_geom_torsion_atom_site_label_4
_geom_torsion
C(6) O(1) C(2) O(2) 169.2(5)
C(23) O(5) C(8) C(7) -178.5(6)
C(23) O(5) C(8) C(9) 1.5(10)
C(22) O(6) C(17) C(16) 165.5(6)
C(22) O(6) C(17) C(18) -16.3(10)
O(1) C(2) C(3) C(13) 167.8(6)
O(2) C(2) C(3) C(4) 159.9(6)
O(2) C(2) C(3) C(13) -14.4(9)
C(2) C(3) C(4) C(14) -166.4(6)
C(13) C(3) C(4) C(5) -176.9(6)
C(13) C(3) C(4) C(14) 7.7(9)
C(2) C(3) C(13) O(3) -165.7(7)
C(2) C(3) C(13) O(4) 13.4(9)
C(4) C(3) C(13) O(3) 20.1(11)
C(4) C(3) C(13) O(4) -160.8(6)
C(14) C(4) C(5) C(6) -157.3(5)
C(3) C(4) C(14) C(15) -175.3(6)
C(5) C(4) C(14) C(15) 9.4(9)
C(4) C(5) C(6) C(7) -175.2(5)
O(1) C(6) C(7) C(8) 120.9(6)
O(1) C(6) C(7) C(12) -57.4(8)
C(5) C(6) C(7) C(8) -117.1(6)
C(5) C(6) C(7) C(12) 64.6(8)
C(6) C(7) C(8) O(5) 1.5(9)
C(6) C(7) C(8) C(9) -178.4(6)
C(12) C(7) C(8) O(5) 179.8(10)
C(6) C(7) C(12) C(11) 179.7(9)
O(5) C(8) C(9) C(10) 179.7(8)
C(4) C(14) C(15) C(16) 178.7(6)
C(14) C(15) C(16) C(17) 174.9(6)
C(14) C(15) C(16) C(21) -9.9(10)
C(15) C(16) C(17) O(6) -1.7(8)
C(15) C(16) C(17) C(18) -179.9(18)
C(21) C(16) C(17) O(6) -177.3(5)
C(15) C(16) C(21) C(20) -178.6(6)
O(6) C(17) C(18) C(19) 178.9(6)
